data_7220834
loop_
_publ_author_name
'Wang, Xiuli'
'Liu, Danna'
'Lin, Hongyan'
'Liu, Guocheng'
'Han, Na'
'Luan, Jian'
'Chang, Zhihan'

_publ_section_title
;
 Application of flexible bis-pyrazine-bis-amide ligands to construct
 various polyoxometalate-based metal-organic complexes
;
_journal_name_full 'RSC Adv.'
_journal_paper_doi 10.1039/C5RA09529H
_journal_year 2015
_chemical_formula_sum 'C13 H16 Cu Mo4 N6 O16'
_chemical_formula_weight 959.62
_chemical_name_systematic
; 
 ? 
;
_space_group_IT_number 14
_symmetry_cell_setting monoclinic
_symmetry_space_group_name_Hall '-P 2yn'
_symmetry_space_group_name_H-M 'P 1 21/n 1'
_atom_sites_solution_hydrogens geom
_atom_sites_solution_primary direct
_atom_sites_solution_secondary difmap
_audit_creation_method SHELXL-97
_audit_update_record
;
2015-01-23 deposited with the CCDC.
2015-06-19 downloaded from the CCDC.
;
_cell_angle_alpha 90.00
_cell_angle_beta 99.7230(10)
_cell_angle_gamma 90.00
_cell_formula_units_Z 4
_cell_length_a 10.6557(4)
_cell_length_b 13.8735(6)
_cell_length_c 17.0837(7)
_cell_measurement_temperature 296(2)
_cell_measurement_theta_max 25.00
_cell_measurement_theta_min 1.90
_cell_volume 2489.24(18)
_computing_cell_refinement 'SMART (Bruker, 2001)'
_computing_data_collection 'SMART (Bruker, 2001)'
_computing_data_reduction 'SAINT+ (Bruker, 1999)'
_computing_molecular_graphics 'PLATON (Spek, 2003)'
_computing_publication_material 'SHELXTL (1998)'
_computing_structure_refinement 'SHELXL-97 (Sheldrick, 2008)'
_computing_structure_solution 'SHELXS-97 (Sheldrick, 2008)'
_diffrn_ambient_temperature 296(2)
_diffrn_measured_fraction_theta_full 0.999
_diffrn_measured_fraction_theta_max 0.999
_diffrn_measurement_device_type 'CCD area detector'
_diffrn_measurement_method 'phi and omega scans'
_diffrn_radiation_monochromator graphite
_diffrn_radiation_source 'fine-focus sealed tube'
_diffrn_radiation_type MoK\a
_diffrn_radiation_wavelength 0.71073
_diffrn_reflns_av_R_equivalents 0.0141
_diffrn_reflns_av_unetI/netI 0.0162
_diffrn_reflns_limit_h_max 12
_diffrn_reflns_limit_h_min -12
_diffrn_reflns_limit_k_max 10
_diffrn_reflns_limit_k_min -16
_diffrn_reflns_limit_l_max 20
_diffrn_reflns_limit_l_min -18
_diffrn_reflns_number 12264
_diffrn_reflns_theta_full 25.00
_diffrn_reflns_theta_max 25.00
_diffrn_reflns_theta_min 1.90
_exptl_absorpt_coefficient_mu 2.889
_exptl_absorpt_correction_T_max 0.6550
_exptl_absorpt_correction_T_min 0.5320
_exptl_absorpt_correction_type multi-scan
_exptl_absorpt_process_details SADABS
_exptl_crystal_colour BLUE
_exptl_crystal_density_diffrn 2.561
_exptl_crystal_density_method 'not measured'
_exptl_crystal_description BLOCK
_exptl_crystal_F_000 1844
_exptl_crystal_size_max 0.25
_exptl_crystal_size_mid 0.19
_exptl_crystal_size_min 0.16
_refine_diff_density_max 0.521
_refine_diff_density_min -0.531
_refine_diff_density_rms 0.075
_refine_ls_extinction_method none
_refine_ls_goodness_of_fit_ref 1.041
_refine_ls_hydrogen_treatment constr
_refine_ls_matrix_type full
_refine_ls_number_parameters 361
_refine_ls_number_reflns 4388
_refine_ls_number_restraints 0
_refine_ls_restrained_S_all 1.041
_refine_ls_R_factor_all 0.0237
_refine_ls_R_factor_gt 0.0201
_refine_ls_shift/su_max 0.002
_refine_ls_shift/su_mean 0.000
_refine_ls_structure_factor_coef Fsqd
_refine_ls_weighting_details 'calc w=1/[\s^2^(Fo^2^)+(0.0238P)^2^+3.1286P] where P=(Fo^2^+2Fc^2^)/3'
_refine_ls_weighting_scheme calc
_refine_ls_wR_factor_gt 0.0491
_refine_ls_wR_factor_ref 0.0503
_reflns_number_gt 3996
_reflns_number_total 4388
_reflns_threshold_expression >2sigma(I)
_cod_data_source_file c5ra09529h2.cif
_cod_data_source_block liu
_cod_original_sg_symbol_H-M 'P2(1)/n  '
_cod_database_code 7220834

loop_
_symmetry_equiv_pos_as_xyz
'x, y, z'
'-x+1/2, y+1/2, -z+1/2'
'-x, -y, -z'
'x-1/2, -y-1/2, z-1/2'

loop_
_atom_site_label
_atom_site_type_symbol
_atom_site_fract_x
_atom_site_fract_y
_atom_site_fract_z
_atom_site_U_iso_or_equiv
_atom_site_adp_type
_atom_site_occupancy
_atom_site_symmetry_multiplicity
_atom_site_calc_flag
_atom_site_refinement_flags
Cu1 Cu -0.37114(4) 0.85355(3) 0.22530(2) 0.03027(10) Uani 1 1 d .
Mo1 Mo -0.16609(2) 1.018992(19) 0.487769(14) 0.02106(7) Uani 1 1 d .
O1W O 0.0813(5) 0.9402(4) 0.1134(3) 0.147(2) Uani 1 1 d .
N1 N -0.3360(2) 0.92116(19) 0.12996(14) 0.0277(6) Uani 1 1 d .
O1 O -0.2468(2) 0.76146(16) 0.19647(12) 0.0304(5) Uani 1 1 d .
Mo2 Mo -0.05009(2) 0.982887(19) 0.329392(14) 0.02461(7) Uani 1 1 d .
N2 N -0.2634(3) 0.9969(2) -0.00519(17) 0.0438(7) Uani 1 1 d .
O2 O -0.1953(2) 0.93234(17) 0.29574(12) 0.0370(5) Uani 1 1 d .
Mo3 Mo -0.05814(3) 1.22459(2) 0.596775(16) 0.03103(8) Uani 1 1 d .
N3 N -0.0962(3) 0.7459(2) 0.11989(17) 0.0399(7) Uani 1 1 d .
H3A H -0.0659 0.7669 0.0795 0.048 Uiso 1 1 calc R
O3 O -0.0048(2) 0.45058(17) 0.25360(13) 0.0371(5) Uani 1 1 d .
O4 O -0.0157(2) 1.04904(18) 0.25234(13) 0.0418(6) Uani 1 1 d .
Mo4 Mo 0.06139(2) 1.182943(19) 0.435615(14) 0.02525(7) Uani 1 1 d .
N4 N 0.1374(3) 0.4870(2) 0.17470(17) 0.0394(7) Uani 1 1 d .
H4A H 0.1753 0.4684 0.1367 0.047 Uiso 1 1 calc R
N5 N -0.0796(2) 0.29108(19) 0.18082(14) 0.0282(6) Uani 1 1 d .
O5 O -0.11470(18) 1.08216(14) 0.39694(11) 0.0242(4) Uani 1 1 d .
N6 N 0.0060(3) 0.2304(2) 0.04440(19) 0.0486(8) Uani 1 1 d .
O6 O -0.3071(2) 0.96848(17) 0.44886(13) 0.0374(5) Uani 1 1 d .
O7 O -0.20906(19) 1.12467(16) 0.53305(13) 0.0324(5) Uani 1 1 d .
O8 O -0.0608(2) 1.12230(16) 0.67303(12) 0.0329(5) Uani 1 1 d .
O9 O -0.1709(3) 1.30195(19) 0.61863(15) 0.0542(7) Uani 1 1 d .
C10 C -0.3874(3) 1.0028(2) 0.09839(19) 0.0368(8) Uani 1 1 d .
H10A H -0.4484 1.0347 0.1217 0.044 Uiso 1 1 calc R
O10 O 0.0825(2) 1.27603(18) 0.63616(14) 0.0469(6) Uani 1 1 d .
O11 O 0.03830(17) 1.08283(14) 0.54266(10) 0.0218(4) Uani 1 1 d .
O12 O -0.0537(2) 1.25363(15) 0.48688(12) 0.0316(5) Uani 1 1 d .
C12 C -0.0757(3) 0.1800(3) 0.0777(2) 0.0473(9) Uani 1 1 d .
H12A H -0.1041 0.1214 0.0549 0.057 Uiso 1 1 calc R
O13 O 0.2029(2) 1.22746(18) 0.48143(14) 0.0406(6) Uani 1 1 d .
O14 O 0.0361(2) 1.23643(18) 0.34444(13) 0.0405(6) Uani 1 1 d .
O15 O 0.12364(18) 1.05224(15) 0.41165(11) 0.0251(4) Uani 1 1 d .
C22 C -0.2466(3) 0.8782(2) 0.09584(17) 0.0275(7) Uani 1 1 d .
C23 C -0.2124(3) 0.9165(3) 0.0280(2) 0.0375(8) Uani 1 1 d .
H23A H -0.1513 0.8848 0.0047 0.045 Uiso 1 1 calc R
C26 C 0.0079(3) 0.3419(2) 0.15007(19) 0.0322(7) Uani 1 1 d .
C27 C 0.1752(3) 0.5800(3) 0.2135(2) 0.0415(8) Uani 1 1 d .
H27A H 0.2666 0.5879 0.2178 0.050 Uiso 1 1 calc R
H27B H 0.1552 0.5794 0.2668 0.050 Uiso 1 1 calc R
C30 C -0.1951(3) 0.7896(2) 0.14034(18) 0.0292(7) Uani 1 1 d .
C31 C 0.1090(3) 0.6647(3) 0.1684(2) 0.0470(9) Uani 1 1 d .
H31A H 0.1284 0.6648 0.1149 0.056 Uiso 1 1 calc R
H31B H 0.1418 0.7240 0.1941 0.056 Uiso 1 1 calc R
C32 C -0.0352(3) 0.6620(3) 0.1639(2) 0.0425(8) Uani 1 1 d .
H32A H -0.0687 0.6031 0.1377 0.051 Uiso 1 1 calc R
H32B H -0.0552 0.6618 0.2172 0.051 Uiso 1 1 calc R
C35 C 0.0470(3) 0.3119(3) 0.0813(2) 0.0473(10) Uani 1 1 d .
H35A H 0.1043 0.3501 0.0597 0.057 Uiso 1 1 calc R
C36 C 0.0489(3) 0.4312(2) 0.19516(19) 0.0321(7) Uani 1 1 d .
C37 C -0.1218(3) 0.2098(3) 0.1454(2) 0.0368(8) Uani 1 1 d .
H37A H -0.1818 0.1728 0.1655 0.044 Uiso 1 1 calc R
C40 C -0.3500(4) 1.0401(3) 0.0310(2) 0.0426(8) Uani 1 1 d .
H40A H -0.3864 1.0975 0.0100 0.051 Uiso 1 1 calc R

loop_
_atom_site_aniso_label
_atom_site_aniso_U_11
_atom_site_aniso_U_22
_atom_site_aniso_U_33
_atom_site_aniso_U_23
_atom_site_aniso_U_13
_atom_site_aniso_U_12
Cu1 0.0339(2) 0.0342(2) 0.02543(19) -0.00063(16) 0.01273(16) 0.00469(17)
Mo1 0.01534(12) 0.02731(15) 0.02050(13) -0.00031(10) 0.00295(9) 0.00071(10)
O1W 0.157(4) 0.198(6) 0.099(3) -0.040(4) 0.057(3) -0.070(4)
N1 0.0305(13) 0.0276(14) 0.0255(12) -0.0034(11) 0.0060(10) 0.0003(11)
O1 0.0335(11) 0.0311(12) 0.0286(11) -0.0016(9) 0.0107(9) 0.0001(10)
Mo2 0.02988(14) 0.02732(15) 0.01597(12) -0.00162(10) 0.00201(10) -0.00289(11)
N2 0.0551(19) 0.0395(18) 0.0403(16) 0.0048(14) 0.0185(14) -0.0030(15)
O2 0.0360(12) 0.0409(14) 0.0308(11) -0.0093(10) -0.0038(9) -0.0068(11)
Mo3 0.03967(16) 0.02611(15) 0.02645(14) -0.00462(11) 0.00311(11) 0.00306(12)
N3 0.0445(17) 0.0363(16) 0.0448(17) 0.0054(13) 0.0241(14) 0.0075(14)
O3 0.0400(13) 0.0367(13) 0.0401(13) -0.0059(11) 0.0221(10) -0.0064(11)
O4 0.0556(15) 0.0449(15) 0.0259(11) 0.0070(11) 0.0093(10) -0.0022(12)
Mo4 0.02816(14) 0.02349(14) 0.02348(13) 0.00147(10) 0.00260(10) -0.00420(11)
N4 0.0387(16) 0.0424(17) 0.0431(16) -0.0047(14) 0.0243(13) -0.0042(13)
N5 0.0271(13) 0.0297(14) 0.0276(13) 0.0045(11) 0.0041(10) 0.0050(11)
O5 0.0252(10) 0.0257(11) 0.0200(9) 0.0009(8) -0.0007(8) 0.0009(9)
N6 0.0355(16) 0.058(2) 0.0561(19) -0.0220(17) 0.0197(14) -0.0008(15)
O6 0.0218(11) 0.0472(15) 0.0410(13) -0.0007(11) -0.0010(9) -0.0060(10)
O7 0.0243(11) 0.0377(13) 0.0359(12) -0.0048(10) 0.0068(9) 0.0076(9)
O8 0.0430(13) 0.0348(13) 0.0232(10) -0.0049(9) 0.0123(9) 0.0030(10)
O9 0.0737(19) 0.0435(16) 0.0459(15) -0.0097(12) 0.0116(13) 0.0223(14)
C10 0.0413(19) 0.0323(18) 0.0379(18) -0.0030(15) 0.0097(15) 0.0058(15)
O10 0.0599(16) 0.0401(15) 0.0356(13) -0.0019(11) -0.0062(11) -0.0146(13)
O11 0.0206(9) 0.0249(11) 0.0199(9) -0.0010(8) 0.0033(8) -0.0005(8)
O12 0.0385(12) 0.0264(11) 0.0282(11) -0.0005(9) 0.0010(9) 0.0057(10)
C12 0.042(2) 0.044(2) 0.057(2) -0.0164(19) 0.0095(18) 0.0018(17)
O13 0.0359(13) 0.0416(14) 0.0422(13) -0.0037(11) 0.0005(10) -0.0119(11)
O14 0.0522(14) 0.0387(14) 0.0296(12) 0.0088(10) 0.0041(10) -0.0063(12)
O15 0.0249(10) 0.0306(11) 0.0211(9) 0.0005(9) 0.0077(8) -0.0036(9)
C22 0.0281(15) 0.0257(16) 0.0301(15) -0.0075(13) 0.0093(12) -0.0027(13)
C23 0.0437(19) 0.0348(19) 0.0377(18) -0.0047(15) 0.0178(15) -0.0034(16)
C26 0.0266(16) 0.0360(18) 0.0360(17) 0.0013(15) 0.0107(13) 0.0030(14)
C27 0.0349(18) 0.043(2) 0.049(2) -0.0032(17) 0.0142(16) -0.0066(16)
C30 0.0317(16) 0.0264(16) 0.0300(16) -0.0072(13) 0.0068(13) -0.0036(13)
C31 0.045(2) 0.043(2) 0.056(2) 0.0045(19) 0.0166(18) -0.0021(18)
C32 0.0394(19) 0.036(2) 0.056(2) 0.0055(17) 0.0206(17) 0.0072(16)
C35 0.0366(19) 0.058(2) 0.054(2) -0.0149(19) 0.0262(17) -0.0085(18)
C36 0.0298(16) 0.0330(18) 0.0361(17) 0.0040(14) 0.0128(14) 0.0055(14)
C37 0.0335(17) 0.0351(19) 0.0409(18) 0.0025(15) 0.0032(14) -0.0035(15)
C40 0.051(2) 0.034(2) 0.045(2) 0.0059(16) 0.0118(17) 0.0026(17)

loop_
_atom_type_symbol
_atom_type_description
_atom_type_scat_dispersion_real
_atom_type_scat_dispersion_imag
_atom_type_scat_source
C C 0.0033 0.0016 'International Tables Vol C Tables 4.2.6.8 and 6.1.1.4'
H H 0.0000 0.0000 'International Tables Vol C Tables 4.2.6.8 and 6.1.1.4'
N N 0.0061 0.0033 'International Tables Vol C Tables 4.2.6.8 and 6.1.1.4'
O O 0.0106 0.0060 'International Tables Vol C Tables 4.2.6.8 and 6.1.1.4'
Cu Cu 0.3201 1.2651 'International Tables Vol C Tables 4.2.6.8 and 6.1.1.4'
Mo Mo -1.6832 0.6857 'International Tables Vol C Tables 4.2.6.8 and 6.1.1.4'

loop_
_geom_angle_atom_site_label_1
_geom_angle_atom_site_label_2
_geom_angle_atom_site_label_3
_geom_angle
_geom_angle_site_symmetry_1
_geom_angle_site_symmetry_3
O1 Cu1 O3 175.64(9) . 2_455
O1 Cu1 N1 82.63(10) . .
O3 Cu1 N1 93.06(10) 2_455 .
O1 Cu1 N5 101.66(10) . 2_455
O3 Cu1 N5 82.63(10) 2_455 2_455
N1 Cu1 N5 175.21(10) . 2_455
O1 Cu1 O2 85.22(9) . .
O3 Cu1 O2 95.26(9) 2_455 .
N1 Cu1 O2 87.41(9) . .
N5 Cu1 O2 95.04(9) 2_455 .
O6 Mo1 O7 103.85(11) . .
O6 Mo1 O5 103.01(10) . .
O7 Mo1 O5 96.04(9) . .
O6 Mo1 O15 101.15(10) . 3_576
O7 Mo1 O15 94.20(9) . 3_576
O5 Mo1 O15 150.60(8) . 3_576
O6 Mo1 O11 101.27(10) . 3_576
O7 Mo1 O11 154.83(9) . 3_576
O5 Mo1 O11 79.77(8) . 3_576
O15 Mo1 O11 79.29(8) 3_576 3_576
O6 Mo1 O11 177.16(10) . .
O7 Mo1 O11 78.80(8) . .
O5 Mo1 O11 77.58(7) . .
O15 Mo1 O11 77.51(7) 3_576 .
O11 Mo1 O11 76.06(8) 3_576 .
O6 Mo1 Mo2 92.71(8) . .
O7 Mo1 Mo2 132.14(7) . .
O5 Mo1 Mo2 36.13(6) . .
O15 Mo1 Mo2 126.55(6) 3_576 .
O11 Mo1 Mo2 47.30(5) 3_576 .
O11 Mo1 Mo2 86.17(4) . .
O6 Mo1 Mo4 91.33(8) . 3_576
O7 Mo1 Mo4 130.39(7) . 3_576
O5 Mo1 Mo4 126.48(6) . 3_576
O15 Mo1 Mo4 36.21(6) 3_576 3_576
O11 Mo1 Mo4 46.76(5) 3_576 3_576
O11 Mo1 Mo4 86.13(5) . 3_576
Mo2 Mo1 Mo4 92.917(9) . 3_576
C10 N1 C22 118.5(3) . .
C10 N1 Cu1 128.1(2) . .
C22 N1 Cu1 113.4(2) . .
C30 O1 Cu1 113.2(2) . .
O4 Mo2 O2 105.28(11) . .
O4 Mo2 O8 100.60(11) . 3_576
O2 Mo2 O8 102.16(11) . 3_576
O4 Mo2 O5 102.51(10) . .
O2 Mo2 O5 95.55(10) . .
O8 Mo2 O5 145.90(8) 3_576 .
O4 Mo2 O15 89.47(10) . .
O2 Mo2 O15 162.43(9) . .
O8 Mo2 O15 84.03(8) 3_576 .
O5 Mo2 O15 71.52(7) . .
O4 Mo2 O11 161.27(10) . 3_576
O2 Mo2 O11 93.26(9) . 3_576
O8 Mo2 O11 77.57(8) 3_576 3_576
O5 Mo2 O11 72.49(7) . 3_576
O15 Mo2 O11 71.81(7) . 3_576
O4 Mo2 Mo1 137.51(9) . .
O2 Mo2 Mo1 83.77(7) . .
O8 Mo2 Mo1 118.27(6) 3_576 .
O5 Mo2 Mo1 35.03(6) . .
O15 Mo2 Mo1 78.85(5) . .
O11 Mo2 Mo1 40.72(5) 3_576 .
C23 N2 C40 116.4(3) . .
Mo2 O2 Cu1 166.84(13) . .
O10 Mo3 O9 104.92(14) . .
O10 Mo3 O12 97.65(10) . .
O9 Mo3 O12 102.52(11) . .
O10 Mo3 O8 98.88(11) . .
O9 Mo3 O8 103.00(11) . .
O12 Mo3 O8 144.72(9) . .
O10 Mo3 O7 163.85(11) . .
O9 Mo3 O7 91.23(11) . .
O12 Mo3 O7 77.98(9) . .
O8 Mo3 O7 77.51(9) . .
O10 Mo3 O11 95.06(10) . .
O9 Mo3 O11 160.02(11) . .
O12 Mo3 O11 73.84(8) . .
O8 Mo3 O11 73.82(7) . .
O7 Mo3 O11 68.79(7) . .
C30 N3 C32 122.2(3) . .
C36 O3 Cu1 114.1(2) . 2_445
O13 Mo4 O14 104.74(11) . .
O13 Mo4 O12 101.11(11) . .
O14 Mo4 O12 100.50(11) . .
O13 Mo4 O15 97.19(10) . .
O14 Mo4 O15 102.39(10) . .
O12 Mo4 O15 145.85(9) . .
O13 Mo4 O11 93.33(9) . .
O14 Mo4 O11 161.82(9) . .
O12 Mo4 O11 77.57(8) . .
O15 Mo4 O11 72.78(7) . .
O13 Mo4 O5 162.86(10) . .
O14 Mo4 O5 90.38(9) . .
O12 Mo4 O5 83.66(8) . .
O15 Mo4 O5 71.24(7) . .
O11 Mo4 O5 71.44(6) . .
O13 Mo4 Mo1 84.77(8) . 3_576
O14 Mo4 Mo1 137.93(9) . 3_576
O12 Mo4 Mo1 118.05(6) . 3_576
O15 Mo4 Mo1 35.59(5) . 3_576
O11 Mo4 Mo1 40.49(5) . 3_576
O5 Mo4 Mo1 78.52(5) . 3_576
C36 N4 C27 123.4(3) . .
C37 N5 C26 118.2(3) . .
C37 N5 Cu1 129.1(2) . 2_445
C26 N5 Cu1 112.6(2) . 2_445
Mo1 O5 Mo2 108.83(9) . .
Mo1 O5 Mo4 111.39(8) . .
Mo2 O5 Mo4 103.72(8) . .
C12 N6 C35 115.7(3) . .
Mo1 O7 Mo3 120.52(10) . .
Mo2 O8 Mo3 118.33(10) 3_576 .
N1 C10 C40 120.0(3) . .
Mo1 O11 Mo4 92.75(7) 3_576 .
Mo1 O11 Mo2 91.97(7) 3_576 3_576
Mo4 O11 Mo2 163.60(9) . 3_576
Mo1 O11 Mo1 103.94(8) 3_576 .
Mo4 O11 Mo1 97.02(6) . .
Mo2 O11 Mo1 97.07(7) 3_576 .
Mo1 O11 Mo3 164.18(9) 3_576 .
Mo4 O11 Mo3 85.71(6) . .
Mo2 O11 Mo3 85.47(6) 3_576 .
Mo1 O11 Mo3 91.87(6) . .
Mo4 O12 Mo3 117.77(11) . .
N6 C12 C37 123.5(3) . .
Mo1 O15 Mo4 108.20(9) 3_576 .
Mo1 O15 Mo2 111.14(9) 3_576 .
Mo4 O15 Mo2 103.92(8) . .
N1 C22 C23 120.2(3) . .
N1 C22 C30 111.8(3) . .
C23 C22 C30 128.1(3) . .
N2 C23 C22 122.5(3) . .
N5 C26 C35 120.3(3) . .
N5 C26 C36 113.4(3) . .
C35 C26 C36 126.2(3) . .
N4 C27 C31 112.4(3) . .
O1 C30 N3 122.6(3) . .
O1 C30 C22 118.4(3) . .
N3 C30 C22 119.0(3) . .
C27 C31 C32 112.7(3) . .
N3 C32 C31 111.0(3) . .
N6 C35 C26 122.6(3) . .
O3 C36 N4 121.8(3) . .
O3 C36 C26 117.1(3) . .
N4 C36 C26 121.0(3) . .
N5 C37 C12 119.6(3) . .
N2 C40 C10 122.4(3) . .

loop_
_geom_bond_atom_site_label_1
_geom_bond_atom_site_label_2
_geom_bond_distance
_geom_bond_site_symmetry_2
Cu1 O1 1.962(2) .
Cu1 O3 1.963(2) 2_455
Cu1 N1 1.969(2) .
Cu1 N5 1.971(3) 2_455
Cu1 O2 2.322(2) .
Mo1 O6 1.689(2) .
Mo1 O7 1.754(2) .
Mo1 O5 1.9398(19) .
Mo1 O15 1.9675(19) 3_576
Mo1 O11 2.0878(19) 3_576
Mo1 O11 2.3911(18) .
Mo1 Mo2 3.1983(3) .
Mo1 Mo4 3.2114(4) 3_576
N1 C10 1.332(4) .
N1 C22 1.338(4) .
O1 C30 1.246(4) .
Mo2 O4 1.695(2) .
Mo2 O2 1.708(2) .
Mo2 O8 1.882(2) 3_576
Mo2 O5 1.9926(19) .
Mo2 O15 2.334(2) .
Mo2 O11 2.3521(18) 3_576
N2 C23 1.326(5) .
N2 C40 1.336(5) .
Mo3 O10 1.693(2) .
Mo3 O9 1.699(2) .
Mo3 O12 1.929(2) .
Mo3 O8 1.930(2) .
Mo3 O7 2.259(2) .
Mo3 O11 2.4698(19) .
N3 C30 1.314(4) .
N3 C32 1.476(4) .
O3 C36 1.260(4) .
O3 Cu1 1.963(2) 2_445
Mo4 O13 1.694(2) .
Mo4 O14 1.705(2) .
Mo4 O12 1.896(2) .
Mo4 O15 1.997(2) .
Mo4 O11 2.3422(18) .
Mo4 O5 2.3438(19) .
Mo4 Mo1 3.2115(4) 3_576
N4 C36 1.313(4) .
N4 C27 1.475(4) .
N5 C37 1.322(4) .
N5 C26 1.344(4) .
N5 Cu1 1.971(3) 2_445
N6 C12 1.319(5) .
N6 C35 1.332(5) .
O8 Mo2 1.882(2) 3_576
C10 C40 1.381(5) .
O11 Mo1 2.0878(19) 3_576
O11 Mo2 2.3520(18) 3_576
C12 C37 1.393(5) .
O15 Mo1 1.9676(19) 3_576
C22 C23 1.379(4) .
C22 C30 1.499(4) .
C26 C35 1.375(5) .
C26 C36 1.485(5) .
C27 C31 1.513(5) .
C31 C32 1.525(5) .
